data_7205022
loop_
_publ_author_name
'Hutton, Craig A.'
'Jaber, Rania'
'Otaegui, Michelle'
'Turner, Jennifer J.'
'Turner, Peter'
'White, Jonathan M.'
'Bacskay, George B.'

_publ_section_title
;
 Stereochemical and conformational consequences of the oxidation of
 1,4-thiazane-3,5-dicarboxylates
;
_journal_issue 6
_journal_name_full 'Journal of the Chemical Society, Perkin Transactions 2'
_journal_page_first 1066
_journal_paper_doi 10.1039/b202231a
_journal_year 2002
_chemical_formula_sum 'C8 H13 N O5 S'
_chemical_formula_weight 235.25
_chemical_melting_point 369.15
_chemical_name_systematic
;
?
;
_space_group_IT_number 36
_symmetry_cell_setting orthorhombic
_symmetry_space_group_name_Hall 'C 2c -2'
_symmetry_space_group_name_H-M 'C m c 21'
_atom_sites_solution_hydrogens geom
_atom_sites_solution_primary direct
_atom_sites_solution_secondary difmap
_audit_creation_method SHELXL-97
_cell_angle_alpha 90.00
_cell_angle_beta 90.00
_cell_angle_gamma 90.00
_cell_formula_units_Z 4
_cell_length_a 19.486(3)
_cell_length_b 8.3500(14)
_cell_length_c 6.557(3)
_cell_measurement_reflns_used 25
_cell_measurement_temperature 293(2)
_cell_measurement_theta_max 15
_cell_measurement_theta_min 10
_cell_volume 1066.9(5)
_computing_cell_refinement 'CAD-4 Software 5.0 (Enraf-Nonius, 1989)'
_computing_data_collection 'CAD-4 Software 5.0 (Enraf-Nonius, 1989)'
_computing_data_reduction 'PROCESS_DATA (Gable et al., 1994)'
_computing_molecular_graphics ORTEP3
_computing_publication_material WINGX
_computing_structure_refinement 'SHELXL-97 (Sheldrick, 1997)'
_computing_structure_solution 'SHELXS-86 (Sheldrick)'
_diffrn_ambient_temperature 293(2)
_diffrn_measured_fraction_theta_full 1.000
_diffrn_measured_fraction_theta_max 1.000
_diffrn_measurement_device_type 'Enraf-Nonius CAD-4 diffractometer'
_diffrn_measurement_method \q2\q
_diffrn_radiation_monochromator graphite
_diffrn_radiation_source 'fine-focus sealed tube'
_diffrn_radiation_type MoK\a
_diffrn_radiation_wavelength 0.71069
_diffrn_reflns_av_R_equivalents 0.0184
_diffrn_reflns_av_sigmaI/netI 0.0315
_diffrn_reflns_limit_h_max 23
_diffrn_reflns_limit_h_min -23
_diffrn_reflns_limit_k_max 9
_diffrn_reflns_limit_k_min 0
_diffrn_reflns_limit_l_max 2
_diffrn_reflns_limit_l_min -7
_diffrn_reflns_number 922
_diffrn_reflns_theta_full 24.97
_diffrn_reflns_theta_max 24.97
_diffrn_reflns_theta_min 2.09
_diffrn_standards_decay_% 2
_diffrn_standards_interval_time 9600
_diffrn_standards_number 3
_exptl_absorpt_coefficient_mu 0.305
_exptl_crystal_colour white
_exptl_crystal_density_diffrn 1.465
_exptl_crystal_density_method 'not measured'
_exptl_crystal_description plate
_exptl_crystal_F_000 496
_exptl_crystal_size_max 0.3
_exptl_crystal_size_mid 0.2
_exptl_crystal_size_min 0.05
_refine_diff_density_max 0.230
_refine_diff_density_min -0.254
_refine_diff_density_rms 0.046
_refine_ls_abs_structure_details 'Flack H D (1983), Acta Cryst. A39, 876-881'
_refine_ls_abs_structure_Flack 0.16(19)
_refine_ls_extinction_coef 0.0004(7)
_refine_ls_extinction_expression Fc^*^=kFc[1+0.001xFc^2^\l^3^/sin(2\q)]^-1/4^
_refine_ls_extinction_method SHELXL
_refine_ls_goodness_of_fit_ref 1.062
_refine_ls_hydrogen_treatment mixed
_refine_ls_matrix_type full
_refine_ls_number_parameters 77
_refine_ls_number_reflns 640
_refine_ls_number_restraints 1
_refine_ls_restrained_S_all 1.061
_refine_ls_R_factor_all 0.0448
_refine_ls_R_factor_gt 0.0336
_refine_ls_shift/su_max 0.000
_refine_ls_shift/su_mean 0.000
_refine_ls_structure_factor_coef Fsqd
_refine_ls_weighting_details 'calc w=1/[\s^2^(Fo^2^)+(0.0370P)^2^+0.3559P] where P=(Fo^2^+2Fc^2^)/3'
_refine_ls_weighting_scheme calc
_refine_ls_wR_factor_gt 0.0726
_refine_ls_wR_factor_ref 0.0772
_reflns_number_gt 545
_reflns_number_total 640
_reflns_threshold_expression >2sigma(I)
_cod_data_source_file b202231a.txt
_cod_data_source_block jmwch2
_cod_depositor_comments
;
The following automatic conversions were performed:
'_symmetry_cell_setting' value 'Orthorhombic' changed to 'orthorhombic'
according to '/home/adriana/struct/CIF-dictionaries/cif_core.dic'
dictionary named 'cif_core.dic' version 2.4.1 from 2010-06-29.

Automatic conversion script
Id: cif_fix_enum 1555 2011-01-17 13:19:09Z saulius 

The following automatic conversions were performed:

'_chemical_melting_point' value '96 C' was changed to '369.15' - it
was converted from degrees Celsius(C) to Kelvins(K).

Automatic conversion script
Id: cif_fix_values 1569 2011-02-09 13:29:24Z adriana 
;
_cod_original_sg_symbol_H-M Cmc21
_cod_database_code 7205022

loop_
_symmetry_equiv_pos_as_xyz
'x, y, z'
'-x, -y, z+1/2'
'x, -y, z+1/2'
'-x, y, z'
'x+1/2, y+1/2, z'
'-x+1/2, -y+1/2, z+1/2'
'x+1/2, -y+1/2, z+1/2'
'-x+1/2, y+1/2, z'

loop_
_atom_site_label
_atom_site_type_symbol
_atom_site_fract_x
_atom_site_fract_y
_atom_site_fract_z
_atom_site_U_iso_or_equiv
_atom_site_adp_type
_atom_site_occupancy
_atom_site_symmetry_multiplicity
_atom_site_calc_flag
_atom_site_refinement_flags
_atom_site_disorder_assembly
_atom_site_disorder_group
S1 S 0.5000 0.30273(13) 1.1950(2) 0.0324(4) Uani 1 2 d S . .
O1 O 0.5000 0.1299(4) 1.2537(6) 0.0445(10) Uani 1 2 d S . .
O2 O 0.37289(14) 0.2828(4) 0.5344(5) 0.0605(10) Uani 1 1 d . . .
O3 O 0.32266(11) 0.1491(3) 0.7870(5) 0.0546(9) Uani 1 1 d . . .
N4 N 0.5000 0.2526(5) 0.7187(8) 0.0311(11) Uani 1 2 d S . .
C2 C 0.43099(16) 0.3257(4) 1.0142(6) 0.0350(10) Uani 1 1 d . . .
H2A H 0.3876 0.3052 1.0820 0.042 Uiso 1 1 calc R . .
H2B H 0.4303 0.4352 0.9648 0.042 Uiso 1 1 calc R . .
C3 C 0.43861(16) 0.2113(4) 0.8331(6) 0.0291(9) Uani 1 1 d . . .
H3 H 0.4431 0.1016 0.8844 0.035 Uiso 1 1 calc R . .
C5 C 0.37571(15) 0.2215(4) 0.6971(10) 0.0365(8) Uani 1 1 d . . .
C6 C 0.25935(17) 0.1471(5) 0.6725(9) 0.0619(15) Uani 1 1 d . . .
H6A H 0.2246 0.0925 0.7497 0.093 Uiso 1 1 calc R . .
H6B H 0.2665 0.0923 0.5455 0.093 Uiso 1 1 calc R . .
H6C H 0.2449 0.2550 0.6461 0.093 Uiso 1 1 calc R . .
H4 H 0.5000 0.196(6) 0.602(9) 0.040(17) Uiso 1 2 d S . .

loop_
_atom_site_aniso_label
_atom_site_aniso_U_11
_atom_site_aniso_U_22
_atom_site_aniso_U_33
_atom_site_aniso_U_23
_atom_site_aniso_U_13
_atom_site_aniso_U_12
S1 0.0416(6) 0.0335(6) 0.0221(7) -0.0002(8) 0.000 0.000
O1 0.0573(19) 0.0403(18) 0.036(3) 0.013(2) 0.000 0.000
O2 0.0475(17) 0.091(2) 0.043(2) 0.024(2) -0.0122(15) -0.0169(16)
O3 0.0320(12) 0.0856(19) 0.046(2) 0.011(2) -0.0043(15) -0.0116(13)
N4 0.0306(19) 0.046(2) 0.017(3) 0.004(3) 0.000 0.000
C2 0.0350(19) 0.040(2) 0.030(2) -0.001(2) 0.005(2) 0.0059(15)
C3 0.0269(16) 0.0321(16) 0.028(2) -0.0009(19) 0.0007(17) -0.0003(14)
C5 0.0343(17) 0.0447(19) 0.031(2) 0.000(3) 0.000(3) 0.0005(14)
C6 0.0312(18) 0.100(3) 0.054(4) 0.005(4) -0.007(2) -0.0086(18)

loop_
_atom_type_symbol
_atom_type_description
_atom_type_scat_dispersion_real
_atom_type_scat_dispersion_imag
_atom_type_scat_source
C C 0.0033 0.0016 'International Tables Vol C Tables 4.2.6.8 and 6.1.1.4'
H H 0.0000 0.0000 'International Tables Vol C Tables 4.2.6.8 and 6.1.1.4'
O O 0.0106 0.0060 'International Tables Vol C Tables 4.2.6.8 and 6.1.1.4'
S S 0.1246 0.1234 'International Tables Vol C Tables 4.2.6.8 and 6.1.1.4'
N N 0.0061 0.0033 'International Tables Vol C Tables 4.2.6.8 and 6.1.1.4'

loop_
_geom_angle_atom_site_label_1
_geom_angle_atom_site_label_2
_geom_angle_atom_site_label_3
_geom_angle
_geom_angle_site_symmetry_1
_geom_angle_site_symmetry_3
_geom_angle_publ_flag
O1 S1 C2 105.81(16) . 4_655 ?
O1 S1 C2 105.81(16) . . ?
C2 S1 C2 96.5(2) 4_655 . ?
C5 O3 C6 115.9(3) . . ?
C3 N4 C3 110.8(4) 4_655 . ?
C3 N4 H4 108.2(17) 4_655 . ?
C3 N4 H4 108.2(17) . . ?
C3 C2 S1 111.8(2) . . ?
C3 C2 H2A 109.3 . . ?
S1 C2 H2A 109.3 . . ?
C3 C2 H2B 109.3 . . ?
S1 C2 H2B 109.3 . . ?
H2A C2 H2B 107.9 . . ?
N4 C3 C5 110.4(3) . . ?
N4 C3 C2 109.4(3) . . ?
C5 C3 C2 110.0(3) . . ?
N4 C3 H3 109.0 . . ?
C5 C3 H3 109.0 . . ?
C2 C3 H3 109.0 . . ?
O2 C5 O3 123.9(4) . . ?
O2 C5 C3 126.2(4) . . ?
O3 C5 C3 109.9(4) . . ?
O3 C6 H6A 109.5 . . ?
O3 C6 H6B 109.5 . . ?
H6A C6 H6B 109.5 . . ?
O3 C6 H6C 109.5 . . ?
H6A C6 H6C 109.5 . . ?
H6B C6 H6C 109.5 . . ?

loop_
_geom_bond_atom_site_label_1
_geom_bond_atom_site_label_2
_geom_bond_distance
_geom_bond_site_symmetry_2
_geom_bond_publ_flag
S1 O1 1.494(3) . ?
S1 C2 1.803(4) 4_655 ?
S1 C2 1.803(4) . ?
O2 C5 1.184(6) . ?
O3 C5 1.335(5) . ?
O3 C6 1.444(4) . ?
N4 C3 1.453(4) 4_655 ?
N4 C3 1.453(4) . ?
N4 H4 0.90(6) . ?
C2 C3 1.531(5) . ?
C2 H2A 0.9700 . ?
C2 H2B 0.9700 . ?
C3 C5 1.518(6) . ?
C3 H3 0.9800 . ?
C6 H6A 0.9600 . ?
C6 H6B 0.9600 . ?
C6 H6C 0.9600 . ?

loop_
_geom_torsion_atom_site_label_1
_geom_torsion_atom_site_label_2
_geom_torsion_atom_site_label_3
_geom_torsion_atom_site_label_4
_geom_torsion
_geom_torsion_site_symmetry_1
_geom_torsion_site_symmetry_2
_geom_torsion_site_symmetry_3
_geom_torsion_site_symmetry_4
_geom_torsion_publ_flag
O1 S1 C2 C3 -55.7(3) . . . . ?
C2 S1 C2 C3 52.8(3) 4_655 . . . ?
C3 N4 C3 C5 -168.0(3) 4_655 . . . ?
C3 N4 C3 C2 70.8(4) 4_655 . . . ?
S1 C2 C3 N4 -64.8(4) . . . . ?
S1 C2 C3 C5 173.8(3) . . . . ?
C6 O3 C5 O2 0.7(6) . . . . ?
C6 O3 C5 C3 -178.9(3) . . . . ?
N4 C3 C5 O2 -13.8(6) . . . . ?
C2 C3 C5 O2 107.0(5) . . . . ?
N4 C3 C5 O3 165.8(3) . . . . ?
C2 C3 C5 O3 -73.4(4) . . . . ?
